data_4109211
loop_
_publ_author_name
'Sabbani Supriya'
'Samar K. Das'

_publ_section_title
;
 Reversible Single Crystal to Single Crystal Transformation through
 Fe-O(H)Me/Fe-OH2 Bond Formation/Bond Breaking in a Gas-Solid Reaction at
 an Ambient Condition
;
_journal_name_full 'Journal of the American Chemical Society'
_journal_page_first 3464
_journal_page_last 3465
_journal_paper_doi 10.1021/ja067572p
_journal_volume 129
_journal_year 2007
_chemical_formula_moiety 'C23 H32 Fe3 N2 O16, Cl O4, 3H2 O'
_chemical_formula_sum 'C23 H38 Cl Fe3 N2 O23'
_chemical_formula_weight 913.55
_chemical_name_systematic
; 
 ? 
;
_space_group_IT_number 61
_symmetry_cell_setting orthorhombic
_symmetry_space_group_name_Hall '-P 2ac 2ab'
_symmetry_space_group_name_H-M 'P b c a'
_atom_sites_solution_hydrogens geom
_atom_sites_solution_primary direct
_atom_sites_solution_secondary difmap
_audit_creation_method SHELXL-97
_cell_angle_alpha 90.00
_cell_angle_beta 90.00
_cell_angle_gamma 90.00
_cell_formula_units_Z 8
_cell_length_a 17.0064(12)
_cell_length_b 17.4079(12)
_cell_length_c 23.9382(17)
_cell_measurement_reflns_used 7238
_cell_measurement_temperature 100(2)
_cell_measurement_theta_max 25.99
_cell_measurement_theta_min 2.39
_cell_volume 7086.8(9)
_computing_cell_refinement 'Bruker SMART'
_computing_data_collection 'Bruker SMART'
_computing_data_reduction 'Bruker SAINT'
_computing_molecular_graphics 'Diamond 2.0'
_computing_publication_material 'Bruker SHELXTL'
_computing_structure_refinement 'SHELXL-97 (Sheldrick, 1997)'
_computing_structure_solution 'SHELXS-97 (Sheldrick, 1990)'
_diffrn_ambient_temperature 100(2)
_diffrn_measured_fraction_theta_full 1.000
_diffrn_measured_fraction_theta_max 1.000
_diffrn_measurement_device_type 'CCD area detector'
_diffrn_measurement_method 'phi and omega scans'
_diffrn_radiation_monochromator graphite
_diffrn_radiation_source 'fine-focus sealed tube'
_diffrn_radiation_type MoK\a
_diffrn_radiation_wavelength 0.71073
_diffrn_reflns_av_R_equivalents 0.0603
_diffrn_reflns_av_sigmaI/netI 0.0365
_diffrn_reflns_limit_h_max 20
_diffrn_reflns_limit_h_min -20
_diffrn_reflns_limit_k_max 20
_diffrn_reflns_limit_k_min -20
_diffrn_reflns_limit_l_max 28
_diffrn_reflns_limit_l_min -27
_diffrn_reflns_number 47744
_diffrn_reflns_theta_full 25.00
_diffrn_reflns_theta_max 25.00
_diffrn_reflns_theta_min 1.70
_exptl_absorpt_coefficient_mu 1.380
_exptl_absorpt_correction_T_max 0.8519
_exptl_absorpt_correction_T_min 0.7511
_exptl_absorpt_correction_type multi-scan
_exptl_absorpt_process_details sadabs
_exptl_crystal_colour red
_exptl_crystal_density_diffrn 1.712
_exptl_crystal_description block
_exptl_crystal_F_000 3752
_exptl_crystal_size_max 0.22
_exptl_crystal_size_mid 0.18
_exptl_crystal_size_min 0.12
_refine_diff_density_max 1.322
_refine_diff_density_min -0.772
_refine_diff_density_rms 0.120
_refine_ls_extinction_method none
_refine_ls_goodness_of_fit_ref 1.084
_refine_ls_hydrogen_treatment mixed
_refine_ls_matrix_type full
_refine_ls_number_parameters 502
_refine_ls_number_reflns 6246
_refine_ls_number_restraints 0
_refine_ls_restrained_S_all 1.084
_refine_ls_R_factor_all 0.0765
_refine_ls_R_factor_gt 0.0481
_refine_ls_shift/su_max 0.001
_refine_ls_shift/su_mean 0.000
_refine_ls_structure_factor_coef Fsqd
_refine_ls_weighting_details 'calc w=1/[\s^2^(Fo^2^)+(0.0647P)^2^+29.3657P] where P=(Fo^2^+2Fc^2^)/3'
_refine_ls_weighting_scheme calc
_refine_ls_wR_factor_gt 0.1199
_refine_ls_wR_factor_ref 0.1449
_reflns_number_gt 4659
_reflns_number_total 6246
_reflns_threshold_expression >2sigma(I)
_cod_data_source_file ja067572psi20061023_021915.cif
_cod_data_source_block compound2
_cod_database_code 4109211

loop_
_symmetry_equiv_pos_as_xyz
'x, y, z'
'-x+1/2, -y, z+1/2'
'-x, y+1/2, -z+1/2'
'x+1/2, -y+1/2, -z'
'-x, -y, -z'
'x-1/2, y, -z-1/2'
'x, -y-1/2, z-1/2'
'-x-1/2, y-1/2, z'

loop_
_atom_site_label
_atom_site_type_symbol
_atom_site_fract_x
_atom_site_fract_y
_atom_site_fract_z
_atom_site_U_iso_or_equiv
_atom_site_adp_type
_atom_site_occupancy
_atom_site_symmetry_multiplicity
_atom_site_calc_flag
_atom_site_refinement_flags
C1 C -0.0375(5) 0.5329(3) 0.4036(3) 0.0520(18) Uani 1 1 d .
H1A H -0.0171 0.5465 0.4405 0.078 Uiso 1 1 calc R
H1B H -0.0907 0.5539 0.3992 0.078 Uiso 1 1 calc R
H1C H -0.0031 0.5543 0.3747 0.078 Uiso 1 1 calc R
C2 C 0.3827(3) 0.4325(3) 0.3498(2) 0.0198(10) Uani 1 1 d .
C3 C 0.4212(3) 0.3924(3) 0.3071(2) 0.0245(11) Uani 1 1 d .
H3 H 0.4304 0.3388 0.3107 0.029 Uiso 1 1 calc R
C4 C 0.4458(3) 0.4310(3) 0.2600(2) 0.0315(12) Uani 1 1 d .
H4 H 0.4722 0.4037 0.2312 0.038 Uiso 1 1 calc R
C5 C 0.4324(3) 0.5098(3) 0.2542(2) 0.0345(13) Uani 1 1 d .
H5 H 0.4489 0.5363 0.2216 0.041 Uiso 1 1 calc R
C6 C 0.3953(3) 0.5476(3) 0.2959(2) 0.0311(12) Uani 1 1 d .
H6 H 0.3854 0.6012 0.2926 0.037 Uiso 1 1 calc R
C7 C 0.1097(3) 0.0579(3) 0.49900(19) 0.0168(10) Uani 1 1 d .
C8 C 0.1000(3) 0.0917(3) 0.55174(19) 0.0214(10) Uani 1 1 d .
H8 H 0.1109 0.1448 0.5568 0.026 Uiso 1 1 calc R
C9 C 0.0750(3) 0.0482(3) 0.5959(2) 0.0310(12) Uani 1 1 d .
H9 H 0.0679 0.0714 0.6314 0.037 Uiso 1 1 calc R
C10 C 0.0597(3) -0.0306(3) 0.5891(2) 0.0332(13) Uani 1 1 d .
H10 H 0.0398 -0.0604 0.6192 0.040 Uiso 1 1 calc R
C11 C 0.0738(3) -0.0627(3) 0.5392(2) 0.0277(12) Uani 1 1 d .
H11 H 0.0657 -0.1163 0.5343 0.033 Uiso 1 1 calc R
C12 C 0.1668(3) 0.4895(3) 0.4595(2) 0.0240(11) Uani 1 1 d .
C13 C 0.1776(3) 0.5641(3) 0.4894(3) 0.0385(14) Uani 1 1 d .
H13A H 0.1264 0.5833 0.5020 0.058 Uiso 1 1 calc R
H13B H 0.2016 0.6016 0.4640 0.058 Uiso 1 1 calc R
H13C H 0.2120 0.5564 0.5218 0.058 Uiso 1 1 calc R
C14 C 0.1578(3) 0.4266(3) 0.3110(2) 0.0225(11) Uani 1 1 d .
C15 C 0.1582(3) 0.4598(3) 0.2529(2) 0.0317(12) Uani 1 1 d .
H15A H 0.1471 0.4191 0.2258 0.048 Uiso 1 1 calc R
H15B H 0.2099 0.4823 0.2451 0.048 Uiso 1 1 calc R
H15C H 0.1178 0.4998 0.2501 0.048 Uiso 1 1 calc R
C16 C 0.2690(3) 0.1970(3) 0.3552(2) 0.0220(11) Uani 1 1 d .
C17 C 0.3166(3) 0.1476(3) 0.3160(2) 0.0357(14) Uani 1 1 d .
H17A H 0.2907 0.1458 0.2794 0.054 Uiso 1 1 calc R
H17B H 0.3206 0.0955 0.3312 0.054 Uiso 1 1 calc R
H17C H 0.3694 0.1694 0.3118 0.054 Uiso 1 1 calc R
C18 C 0.2639(3) 0.2627(3) 0.5090(2) 0.0217(10) Uani 1 1 d .
C19 C 0.3020(4) 0.2507(4) 0.5644(2) 0.0469(17) Uani 1 1 d .
H19A H 0.3438 0.2888 0.5696 0.070 Uiso 1 1 calc R
H19B H 0.3247 0.1990 0.5659 0.070 Uiso 1 1 calc R
H19C H 0.2627 0.2563 0.5940 0.070 Uiso 1 1 calc R
C20 C 0.0064(3) 0.2807(3) 0.5055(2) 0.0191(10) Uani 1 1 d .
C21 C -0.0366(3) 0.2724(3) 0.5597(2) 0.0290(12) Uani 1 1 d .
H21A H 0.0011 0.2741 0.5906 0.044 Uiso 1 1 calc R
H21B H -0.0645 0.2231 0.5602 0.044 Uiso 1 1 calc R
H21C H -0.0745 0.3144 0.5636 0.044 Uiso 1 1 calc R
C22 C -0.0004(3) 0.2332(3) 0.3519(2) 0.0258(11) Uani 1 1 d .
C23 C -0.0560(3) 0.2014(3) 0.3092(2) 0.0362(13) Uani 1 1 d .
H23A H -0.0759 0.2432 0.2858 0.054 Uiso 1 1 calc R
H23B H -0.1001 0.1762 0.3282 0.054 Uiso 1 1 calc R
H23C H -0.0283 0.1639 0.2859 0.054 Uiso 1 1 calc R
Cl1 Cl 0.10870(11) 0.23479(9) 0.19861(7) 0.0511(4) Uani 1 1 d .
Fe1 Fe 0.05562(4) 0.37767(4) 0.40847(3) 0.02023(19) Uani 1 1 d .
Fe2 Fe 0.24757(4) 0.35493(4) 0.40481(3) 0.01714(18) Uani 1 1 d .
Fe3 Fe 0.13110(4) 0.20723(3) 0.43301(3) 0.01603(18) Uani 1 1 d .
H1X H 0.113(3) -0.043(3) 0.464(2) 0.028(15) Uiso 1 1 d .
H2X H 0.348(3) 0.531(3) 0.371(3) 0.038(17) Uiso 1 1 d .
N1 N 0.0992(2) -0.0201(2) 0.49594(18) 0.0212(9) Uani 1 1 d .
N2 N 0.3723(2) 0.5093(2) 0.34237(17) 0.0221(9) Uani 1 1 d .
O1 O 0.14496(18) 0.31308(17) 0.41499(13) 0.0173(7) Uani 1 1 d .
O2 O -0.0402(2) 0.4481(2) 0.39798(18) 0.0406(10) Uani 1 1 d .
O3 O 0.35799(18) 0.40152(18) 0.39519(14) 0.0210(7) Uani 1 1 d .
O4 O 0.12622(18) 0.09348(17) 0.45387(13) 0.0182(7) Uani 1 1 d .
O5 O 0.0985(2) 0.46476(19) 0.45349(16) 0.0310(9) Uani 1 1 d .
O6 O 0.2266(2) 0.4569(2) 0.44068(17) 0.0356(9) Uani 1 1 d .
O7 O 0.0946(2) 0.42781(19) 0.33730(14) 0.0277(8) Uani 1 1 d .
O8 O 0.2217(2) 0.3998(2) 0.32868(15) 0.0310(9) Uani 1 1 d .
O9 O 0.2888(2) 0.31592(19) 0.47820(14) 0.0249(8) Uani 1 1 d .
O10 O 0.20953(19) 0.21669(18) 0.49601(13) 0.0218(7) Uani 1 1 d .
O11 O 0.2915(2) 0.26431(18) 0.36283(14) 0.0248(8) Uani 1 1 d .
O12 O 0.21041(19) 0.16601(18) 0.37785(14) 0.0222(7) Uani 1 1 d .
O13 O 0.04293(19) 0.22282(18) 0.48721(14) 0.0236(8) Uani 1 1 d .
O14 O 0.0038(2) 0.34415(18) 0.48065(14) 0.0260(8) Uani 1 1 d .
O15 O 0.0496(2) 0.18820(18) 0.37306(14) 0.0246(8) Uani 1 1 d .
O16 O -0.0086(2) 0.30315(19) 0.36450(15) 0.0284(8) Uani 1 1 d .
O17 O 0.0980(6) 0.2731(5) 0.2503(3) 0.157(4) Uani 1 1 d .
O18 O 0.0487(3) 0.1801(3) 0.1890(2) 0.0615(14) Uani 1 1 d .
O19 O 0.1169(4) 0.2871(4) 0.1556(3) 0.101(2) Uani 1 1 d .
O20 O 0.1817(4) 0.1988(4) 0.2048(4) 0.107(2) Uani 1 1 d .
O21 O 0.2900(3) 0.3244(4) 0.2235(3) 0.102(2) Uani 1 1 d .
O22 O -0.1747(3) 0.4243(4) 0.3552(3) 0.0775(17) Uani 1 1 d .
O23 O -0.2278(8) 0.4982(10) 0.3645(5) 0.043(4) Uani 0.30 1 d P
O23A O -0.2416(16) 0.577(2) 0.3858(17) 0.240(17) Uani 0.40 1 d P
O23B O -0.2179(11) 0.5594(9) 0.3285(9) 0.070(6) Uani 0.30 1 d P

loop_
_atom_site_aniso_label
_atom_site_aniso_U_11
_atom_site_aniso_U_22
_atom_site_aniso_U_33
_atom_site_aniso_U_23
_atom_site_aniso_U_13
_atom_site_aniso_U_12
C1 0.076(5) 0.030(3) 0.050(4) 0.005(3) -0.016(4) 0.007(3)
C2 0.021(2) 0.020(2) 0.019(3) -0.0008(19) -0.003(2) -0.0053(19)
C3 0.030(3) 0.021(3) 0.023(3) -0.006(2) 0.006(2) -0.003(2)
C4 0.034(3) 0.039(3) 0.022(3) -0.011(2) 0.007(2) -0.005(2)
C5 0.049(3) 0.033(3) 0.021(3) 0.000(2) 0.006(3) -0.015(3)
C6 0.047(3) 0.021(3) 0.025(3) 0.004(2) 0.001(3) -0.007(2)
C7 0.016(2) 0.014(2) 0.020(2) 0.0007(18) -0.0018(19) -0.0001(18)
C8 0.030(3) 0.014(2) 0.019(3) -0.0011(19) -0.001(2) -0.002(2)
C9 0.032(3) 0.042(3) 0.019(3) 0.003(2) 0.003(2) 0.003(2)
C10 0.028(3) 0.034(3) 0.037(3) 0.025(3) -0.002(2) -0.007(2)
C11 0.029(3) 0.019(3) 0.035(3) 0.010(2) -0.005(2) -0.005(2)
C12 0.032(3) 0.016(2) 0.024(3) 0.002(2) 0.009(2) -0.002(2)
C13 0.035(3) 0.024(3) 0.056(4) -0.013(3) 0.013(3) -0.005(2)
C14 0.032(3) 0.013(2) 0.022(3) -0.0006(19) 0.002(2) -0.005(2)
C15 0.048(3) 0.029(3) 0.018(3) 0.004(2) -0.002(2) -0.007(2)
C16 0.028(3) 0.020(2) 0.018(3) 0.001(2) 0.002(2) 0.003(2)
C17 0.046(3) 0.025(3) 0.036(3) -0.009(2) 0.017(3) 0.001(2)
C18 0.029(3) 0.019(2) 0.018(2) -0.0029(19) 0.002(2) -0.004(2)
C19 0.064(4) 0.052(4) 0.025(3) 0.012(3) -0.020(3) -0.037(3)
C20 0.020(2) 0.019(2) 0.019(3) -0.0009(19) 0.0007(19) -0.0014(19)
C21 0.035(3) 0.024(3) 0.028(3) 0.000(2) 0.008(2) 0.001(2)
C22 0.029(3) 0.031(3) 0.018(3) 0.008(2) -0.001(2) -0.007(2)
C23 0.044(3) 0.035(3) 0.030(3) 0.003(2) -0.013(3) -0.006(3)
Cl1 0.0755(12) 0.0293(8) 0.0484(10) 0.0115(7) -0.0083(8) -0.0051(8)
Fe1 0.0219(4) 0.0137(3) 0.0251(4) 0.0037(3) 0.0023(3) 0.0020(3)
Fe2 0.0211(4) 0.0119(3) 0.0185(4) 0.0013(3) 0.0033(3) -0.0002(3)
Fe3 0.0219(4) 0.0103(3) 0.0158(4) 0.0015(3) 0.0011(3) -0.0005(3)
N1 0.026(2) 0.0118(19) 0.026(2) -0.0021(17) -0.0017(19) -0.0009(16)
N2 0.029(2) 0.019(2) 0.018(2) -0.0015(17) 0.0058(18) -0.0017(17)
O1 0.0226(17) 0.0115(15) 0.0179(17) 0.0026(12) 0.0015(13) 0.0010(13)
O2 0.036(2) 0.032(2) 0.054(3) 0.0138(19) 0.0067(19) 0.0135(17)
O3 0.0207(17) 0.0194(17) 0.0227(18) 0.0048(14) 0.0049(14) -0.0022(13)
O4 0.0262(17) 0.0123(15) 0.0160(17) 0.0011(13) 0.0004(14) -0.0011(13)
O5 0.029(2) 0.0174(18) 0.046(2) -0.0091(16) 0.0062(17) 0.0014(15)
O6 0.030(2) 0.0194(18) 0.058(3) -0.0130(18) 0.0100(19) -0.0025(15)
O7 0.0297(19) 0.0258(19) 0.028(2) 0.0125(15) 0.0007(16) 0.0035(15)
O8 0.0274(19) 0.036(2) 0.030(2) 0.0130(17) 0.0018(16) -0.0009(16)
O9 0.0289(19) 0.0258(18) 0.0201(18) 0.0032(15) -0.0003(15) -0.0083(15)
O10 0.0292(18) 0.0156(16) 0.0206(18) 0.0011(13) -0.0049(15) -0.0013(14)
O11 0.0281(19) 0.0186(17) 0.028(2) -0.0053(14) 0.0098(15) -0.0020(14)
O12 0.0295(19) 0.0157(16) 0.0213(18) -0.0011(14) 0.0070(15) 0.0014(14)
O13 0.0262(18) 0.0170(17) 0.0276(19) 0.0044(14) 0.0084(15) 0.0024(14)
O14 0.033(2) 0.0168(17) 0.028(2) 0.0013(15) 0.0096(16) 0.0032(14)
O15 0.0312(19) 0.0202(17) 0.0223(19) 0.0032(14) -0.0064(15) -0.0043(15)
O16 0.0289(19) 0.0215(19) 0.035(2) 0.0023(15) -0.0068(16) -0.0013(15)
O17 0.241(10) 0.140(7) 0.090(5) -0.075(5) 0.072(6) -0.133(7)
O18 0.093(4) 0.045(3) 0.046(3) -0.001(2) -0.008(3) -0.028(3)
O19 0.118(5) 0.085(4) 0.099(5) 0.062(4) -0.018(4) -0.030(4)
O20 0.089(5) 0.075(4) 0.158(7) 0.017(4) -0.039(5) 0.000(4)
O21 0.060(4) 0.124(6) 0.121(6) -0.060(5) 0.007(4) 0.000(4)
O22 0.051(3) 0.092(4) 0.090(4) 0.040(3) -0.020(3) -0.012(3)
O23 0.026(7) 0.085(11) 0.017(7) -0.001(7) -0.011(5) 0.007(7)
O23A 0.12(2) 0.29(4) 0.31(4) 0.00(4) 0.12(3) -0.03(2)
O23B 0.063(11) 0.041(9) 0.106(15) 0.007(10) -0.056(11) -0.004(8)

loop_
_atom_type_symbol
_atom_type_description
_atom_type_scat_dispersion_real
_atom_type_scat_dispersion_imag
_atom_type_scat_source
C C 0.0033 0.0016 'International Tables Vol C Tables 4.2.6.8 and 6.1.1.4'
H H 0.0000 0.0000 'International Tables Vol C Tables 4.2.6.8 and 6.1.1.4'
N N 0.0061 0.0033 'International Tables Vol C Tables 4.2.6.8 and 6.1.1.4'
O O 0.0106 0.0060 'International Tables Vol C Tables 4.2.6.8 and 6.1.1.4'
Cl Cl 0.1484 0.1585 'International Tables Vol C Tables 4.2.6.8 and 6.1.1.4'
Fe Fe 0.3463 0.8444 'International Tables Vol C Tables 4.2.6.8 and 6.1.1.4'

loop_
_geom_angle_atom_site_label_1
_geom_angle_atom_site_label_2
_geom_angle_atom_site_label_3
_geom_angle
O2 C1 H1A 109.5
O2 C1 H1B 109.5
H1A C1 H1B 109.5
O2 C1 H1C 109.5
H1A C1 H1C 109.5
H1B C1 H1C 109.5
O3 C2 N2 118.8(4)
O3 C2 C3 124.2(4)
N2 C2 C3 117.1(4)
C4 C3 C2 119.8(5)
C4 C3 H3 120.1
C2 C3 H3 120.1
C3 C4 C5 120.7(5)
C3 C4 H4 119.7
C5 C4 H4 119.7
C6 C5 C4 118.7(5)
C6 C5 H5 120.6
C4 C5 H5 120.6
C5 C6 N2 120.1(5)
C5 C6 H6 120.0
N2 C6 H6 120.0
O4 C7 N1 117.6(4)
O4 C7 C8 125.7(4)
N1 C7 C8 116.7(4)
C9 C8 C7 119.9(5)
C9 C8 H8 120.1
C7 C8 H8 120.1
C8 C9 C10 120.7(5)
C8 C9 H9 119.7
C10 C9 H9 119.7
C11 C10 C9 118.5(5)
C11 C10 H10 120.8
C9 C10 H10 120.8
C10 C11 N1 120.8(5)
C10 C11 H11 119.6
N1 C11 H11 119.6
O5 C12 O6 124.1(5)
O5 C12 C13 118.0(5)
O6 C12 C13 117.8(5)
C12 C13 H13A 109.5
C12 C13 H13B 109.5
H13A C13 H13B 109.5
C12 C13 H13C 109.5
H13A C13 H13C 109.5
H13B C13 H13C 109.5
O7 C14 O8 125.5(5)
O7 C14 C15 117.6(5)
O8 C14 C15 116.8(5)
C14 C15 H15A 109.5
C14 C15 H15B 109.5
H15A C15 H15B 109.5
C14 C15 H15C 109.5
H15A C15 H15C 109.5
H15B C15 H15C 109.5
O11 C16 O12 125.8(4)
O11 C16 C17 117.5(4)
O12 C16 C17 116.6(4)
C16 C17 H17A 109.5
C16 C17 H17B 109.5
H17A C17 H17B 109.5
C16 C17 H17C 109.5
H17A C17 H17C 109.5
H17B C17 H17C 109.5
O9 C18 O10 124.8(4)
O9 C18 C19 118.5(4)
O10 C18 C19 116.6(4)
C18 C19 H19A 109.5
C18 C19 H19B 109.5
H19A C19 H19B 109.5
C18 C19 H19C 109.5
H19A C19 H19C 109.5
H19B C19 H19C 109.5
O14 C20 O13 123.8(4)
O14 C20 C21 118.6(4)
O13 C20 C21 117.6(4)
C20 C21 H21A 109.5
C20 C21 H21B 109.5
H21A C21 H21B 109.5
C20 C21 H21C 109.5
H21A C21 H21C 109.5
H21B C21 H21C 109.5
O15 C22 O16 125.2(5)
O15 C22 C23 118.0(5)
O16 C22 C23 116.8(5)
C22 C23 H23A 109.5
C22 C23 H23B 109.5
H23A C23 H23B 109.5
C22 C23 H23C 109.5
H23A C23 H23C 109.5
H23B C23 H23C 109.5
O19 Cl1 O20 106.5(5)
O19 Cl1 O18 113.3(4)
O20 Cl1 O18 110.8(4)
O19 Cl1 O17 110.7(5)
O20 Cl1 O17 103.5(6)
O18 Cl1 O17 111.5(4)
O1 Fe1 O16 95.52(14)
O1 Fe1 O5 96.50(14)
O16 Fe1 O5 167.81(15)
O1 Fe1 O14 96.17(14)
O16 Fe1 O14 91.42(15)
O5 Fe1 O14 85.25(15)
O1 Fe1 O7 93.57(14)
O16 Fe1 O7 90.89(15)
O5 Fe1 O7 90.41(15)
O14 Fe1 O7 169.72(14)
O1 Fe1 O2 177.65(15)
O16 Fe1 O2 83.68(16)
O5 Fe1 O2 84.40(16)
O14 Fe1 O2 86.06(15)
O7 Fe1 O2 84.24(15)
O1 Fe2 O6 96.93(14)
O1 Fe2 O9 94.50(13)
O6 Fe2 O9 89.25(16)
O1 Fe2 O11 95.95(13)
O6 Fe2 O11 166.84(14)
O9 Fe2 O11 92.41(14)
O1 Fe2 O8 93.62(14)
O6 Fe2 O8 90.33(16)
O9 Fe2 O8 171.86(14)
O11 Fe2 O8 86.19(15)
O1 Fe2 O3 178.85(14)
O6 Fe2 O3 82.05(14)
O9 Fe2 O3 84.98(13)
O11 Fe2 O3 85.10(13)
O8 Fe2 O3 86.90(14)
O1 Fe3 O13 96.21(13)
O1 Fe3 O12 96.48(13)
O13 Fe3 O12 166.54(13)
O1 Fe3 O10 90.49(13)
O13 Fe3 O10 89.98(14)
O12 Fe3 O10 94.37(14)
O1 Fe3 O15 94.73(13)
O13 Fe3 O15 88.20(14)
O12 Fe3 O15 86.31(14)
O10 Fe3 O15 174.63(13)
O1 Fe3 O4 175.13(13)
O13 Fe3 O4 86.70(13)
O12 Fe3 O4 80.95(13)
O10 Fe3 O4 85.61(12)
O15 Fe3 O4 89.25(13)
C11 N1 C7 123.2(4)
C11 N1 H1X 120(4)
C7 N1 H1X 117(4)
C6 N2 C2 123.6(4)
C6 N2 H2X 124(4)
C2 N2 H2X 112(4)
Fe1 O1 Fe2 119.74(16)
Fe1 O1 Fe3 119.50(16)
Fe2 O1 Fe3 120.75(16)
C1 O2 Fe1 124.0(4)
C2 O3 Fe2 124.0(3)
C7 O4 Fe3 133.3(3)
C12 O5 Fe1 131.6(3)
C12 O6 Fe2 134.6(3)
C14 O7 Fe1 134.5(3)
C14 O8 Fe2 129.3(3)
C18 O9 Fe2 130.0(3)
C18 O10 Fe3 135.9(3)
C16 O11 Fe2 134.1(3)
C16 O12 Fe3 131.2(3)
C20 O13 Fe3 134.6(3)
C20 O14 Fe1 130.0(3)
C22 O15 Fe3 130.2(3)
C22 O16 Fe1 133.9(3)
O23B O23 O23A 61.4(16)
O23B O23 O22 117.9(13)
O23A O23 O22 152.7(17)
O23B O23A O23 56.0(17)
O23 O23B O23A 62.6(19)

loop_
_geom_bond_atom_site_label_1
_geom_bond_atom_site_label_2
_geom_bond_distance
C1 O2 1.482(7)
C1 H1A 0.9800
C1 H1B 0.9800
C1 H1C 0.9800
C2 O3 1.283(6)
C2 N2 1.361(6)
C2 C3 1.400(7)
C3 C4 1.377(7)
C3 H3 0.9500
C4 C5 1.398(8)
C4 H4 0.9500
C5 C6 1.351(8)
C5 H5 0.9500
C6 N2 1.355(6)
C6 H6 0.9500
C7 O4 1.277(5)
C7 N1 1.370(6)
C7 C8 1.403(6)
C8 C9 1.368(7)
C8 H8 0.9500
C9 C10 1.404(8)
C9 H9 0.9500
C10 C11 1.341(8)
C10 H10 0.9500
C11 N1 1.346(6)
C11 H11 0.9500
C12 O5 1.246(6)
C12 O6 1.249(6)
C12 C13 1.495(7)
C13 H13A 0.9800
C13 H13B 0.9800
C13 H13C 0.9800
C14 O7 1.246(6)
C14 O8 1.256(6)
C14 C15 1.505(7)
C15 H15A 0.9800
C15 H15B 0.9800
C15 H15C 0.9800
C16 O11 1.245(6)
C16 O12 1.256(6)
C16 C17 1.509(7)
C17 H17A 0.9800
C17 H17B 0.9800
C17 H17C 0.9800
C18 O9 1.257(6)
C18 O10 1.262(6)
C18 C19 1.491(7)
C19 H19A 0.9800
C19 H19B 0.9800
C19 H19C 0.9800
C20 O14 1.255(6)
C20 O13 1.262(6)
C20 C21 1.496(7)
C21 H21A 0.9800
C21 H21B 0.9800
C21 H21C 0.9800
C22 O15 1.262(6)
C22 O16 1.262(6)
C22 C23 1.497(7)
C23 H23A 0.9800
C23 H23B 0.9800
C23 H23C 0.9800
Cl1 O19 1.381(5)
Cl1 O20 1.398(7)
Cl1 O18 1.415(5)
Cl1 O17 1.419(6)
Fe1 O1 1.897(3)
Fe1 O16 1.996(4)
Fe1 O5 1.998(4)
Fe1 O14 2.025(3)
Fe1 O7 2.026(3)
Fe1 O2 2.055(4)
Fe2 O1 1.907(3)
Fe2 O6 2.004(3)
Fe2 O9 2.010(3)
Fe2 O11 2.014(3)
Fe2 O8 2.031(4)
Fe2 O3 2.058(3)
Fe3 O1 1.907(3)
Fe3 O13 2.001(3)
Fe3 O12 2.019(3)
Fe3 O10 2.020(3)
Fe3 O15 2.023(3)
Fe3 O4 2.044(3)
N1 H1X 0.89(6)
N2 H2X 0.88(6)
O22 O23 1.588(17)
O23 O23B 1.38(2)
O23 O23A 1.48(4)
O23A O23B 1.46(4)

loop_
_geom_hbond_atom_site_label_D
_geom_hbond_atom_site_label_H
_geom_hbond_atom_site_label_A
_geom_hbond_distance_DH
_geom_hbond_distance_HA
_geom_hbond_distance_DA
_geom_hbond_angle_DHA
_geom_hbond_site_symmetry_A
N1 H1X O3 0.89(6) 1.98(6) 2.865(5) 177(5) 8_655
N2 H2X O4 0.88(6) 2.31(6) 3.045(5) 140(5) 8_665
